data_1549179
loop_
_publ_author_name
'Wang, Xia'
'Wang, Yanlong'
'Silver, Mark A.'
'Gui, Daxiang'
'Bai, Zhuanling'
'Wang, Yaxing'
'Liu, Wei'
'Chen, Lanhua'
'Diwu, Juan'
'Chai, Zhifang'
'Wang, Shuao'

_publ_section_title
;
 Superprotonic conduction through one-dimensional ordered alkali metal ion
 chains in a lanthanide-organic framework.
;
_journal_issue 35
_journal_name_full 'Chemical communications (Cambridge, England)'
_journal_page_first 4429
_journal_page_last 4432
_journal_paper_doi 10.1039/c8cc00572a
_journal_volume 54
_journal_year 2018
_chemical_formula_moiety 'C29 H17 Eu Na2 O14 S2'
_chemical_formula_sum 'C29 H17 Eu Na2 O14 S2'
_chemical_formula_weight 851.50
_chemical_name_common 'compound 1'
_space_group_crystal_system orthorhombic
_space_group_IT_number 62
_space_group_name_Hall '-P 2ac 2n'
_space_group_name_H-M_alt 'P n m a'
_symmetry_space_group_name_Hall '-P 2ac 2n'
_symmetry_space_group_name_H-M 'P n m a'
_atom_sites_solution_hydrogens geom
_audit_creation_method SHELXL-2014
_audit_update_record
;
2018-01-17 deposited with the CCDC.
2018-04-03 downloaded from the CCDC.
;
_cell_angle_alpha 90
_cell_angle_beta 90
_cell_angle_gamma 90
_cell_formula_units_Z 4
_cell_length_a 26.6907(19)
_cell_length_b 22.7441(16)
_cell_length_c 5.7141(5)
_cell_measurement_reflns_used 3986
_cell_measurement_temperature 168(2)
_cell_measurement_theta_max 24.995
_cell_measurement_theta_min 2.332
_cell_volume 3468.8(5)
_computing_structure_refinement 'SHELXL-2014 (Sheldrick, 2014)'
_diffrn_ambient_temperature 168(2)
_diffrn_detector_area_resol_mean 0
_diffrn_measured_fraction_theta_full 0.768
_diffrn_measured_fraction_theta_max 0.996
_diffrn_measurement_device_type 'BRUKER apex II'
_diffrn_measurement_method '0.5 wide w/ exposures'
_diffrn_radiation_type MoK\a
_diffrn_radiation_wavelength 0.71073
_diffrn_reflns_av_R_equivalents 0.0569
_diffrn_reflns_av_unetI/netI 0.0481
_diffrn_reflns_Laue_measured_fraction_full 0.768
_diffrn_reflns_Laue_measured_fraction_max 0.996
_diffrn_reflns_limit_h_max 29
_diffrn_reflns_limit_h_min -29
_diffrn_reflns_limit_k_max 25
_diffrn_reflns_limit_k_min -25
_diffrn_reflns_limit_l_max 4
_diffrn_reflns_limit_l_min -6
_diffrn_reflns_number 11364
_diffrn_reflns_point_group_measured_fraction_full 0.768
_diffrn_reflns_point_group_measured_fraction_max 0.996
_diffrn_reflns_theta_full 25.242
_diffrn_reflns_theta_max 22.994
_diffrn_reflns_theta_min 3.053
_diffrn_source 'fine-focus sealed tube'
_exptl_absorpt_coefficient_mu 2.017
_exptl_absorpt_correction_T_max 0.980
_exptl_absorpt_correction_T_min 0.953
_exptl_absorpt_correction_type multi-scan
_exptl_absorpt_process_details 'SADABS, Bruker'
_exptl_crystal_colour COLORLESS
_exptl_crystal_density_diffrn 1.630
_exptl_crystal_density_method 'not measured'
_exptl_crystal_description BULK
_exptl_crystal_F_000 1680
_exptl_crystal_size_max 0.030
_exptl_crystal_size_mid 0.020
_exptl_crystal_size_min 0.010
_refine_diff_density_max 1.305
_refine_diff_density_min -0.559
_refine_diff_density_rms 0.129
_refine_ls_extinction_method none
_refine_ls_goodness_of_fit_ref 1.121
_refine_ls_hydrogen_treatment constr
_refine_ls_matrix_type full
_refine_ls_number_parameters 223
_refine_ls_number_reflns 2482
_refine_ls_number_restraints 0
_refine_ls_restrained_S_all 1.121
_refine_ls_R_factor_all 0.0620
_refine_ls_R_factor_gt 0.0415
_refine_ls_shift/su_max 0.000
_refine_ls_shift/su_mean 0.000
_refine_ls_structure_factor_coef Fsqd
_refine_ls_weighting_details 'w=1/[\s^2^(Fo^2^)+(0.0568P)^2^+7.8872P] where P=(Fo^2^+2Fc^2^)/3'
_refine_ls_weighting_scheme calc
_refine_ls_wR_factor_gt 0.1076
_refine_ls_wR_factor_ref 0.1170
_reflns_Friedel_coverage 0.000
_reflns_number_gt 1932
_reflns_number_total 2482
_reflns_threshold_expression 'I > 2\s(I)'
_cod_data_source_file c8cc00572a2.cif
_cod_data_source_block 1
_cod_depositor_comments
;
The following automatic conversions were performed:

'_exptl_absorpt_correction_type' value 'Multi-scan' changed to
'multi-scan' according to
/home/data/users/saulius/crontab/automatic-downloads/rss-feeds/RSC/lib/dictionaries/cif_core.dic
dictionary named 'cif_core.dic' version 2.4.2 from 2011-04-26.

Automatic conversion script
Id: cif_fix_values 4973 2017-02-22 13:04:09Z antanas 

 Adding full bibliography for 1549179.cif.
;
_cod_database_code 1549179
_shelx_space_group_comment
;
The symmetry employed for this shelxl refinement is uniquely defined
by the following loop, which should always be used as a source of
symmetry information in preference to the above space-group names.
They are only intended as comments.
;
_shelxl_version_number 2014-3
_platon_squeeze_void_probe_radius 1.20

loop_
_space_group_symop_operation_xyz
'x, y, z'
'-x+1/2, -y, z+1/2'
'-x, y+1/2, -z'
'x+1/2, -y+1/2, -z+1/2'
'-x, -y, -z'
'x-1/2, y, -z-1/2'
'x, -y-1/2, z'
'-x-1/2, y-1/2, z-1/2'

loop_
_atom_site_label
_atom_site_type_symbol
_atom_site_fract_x
_atom_site_fract_y
_atom_site_fract_z
_atom_site_U_iso_or_equiv
_atom_site_adp_type
_atom_site_occupancy
_atom_site_site_symmetry_order
_atom_site_calc_flag
_atom_site_refinement_flags_posn
_atom_site_refinement_flags_adp
_atom_site_refinement_flags_occupancy
Eu1 Eu 0.14335(2) 0.2500 0.23515(9) 0.0224(2) Uani 1 2 d S T P
S1 S 0.39395(6) 0.50178(8) 0.0457(3) 0.0203(4) Uani 1 1 d . . .
Na1 Na 0.12910(11) 0.35629(12) 0.7779(5) 0.0288(7) Uani 1 1 d . . .
O1 O 0.1609(3) 0.2500 0.8162(12) 0.0280(17) Uani 1 2 d S T P
O2 O 0.58618(17) 0.31271(19) 0.0428(8) 0.0261(12) Uani 1 1 d . . .
O3 O 0.57709(17) 0.31992(19) 0.4224(8) 0.0262(11) Uani 1 1 d . . .
O4 O 0.18550(18) 0.3389(2) 0.1563(8) 0.0295(12) Uani 1 1 d . . .
O5 O 0.40132(17) 0.5496(2) 0.2071(8) 0.0289(12) Uani 1 1 d . . .
O6 O 0.2106(3) 0.2500 0.5096(13) 0.0385(19) Uani 1 2 d S T P
O7 O 0.39333(17) 0.5130(2) -0.2015(8) 0.0301(13) Uani 1 1 d . . .
O8 O 0.18991(19) 0.3790(2) 0.5138(9) 0.0370(13) Uani 1 1 d . . .
C1 C 0.2035(4) 0.2500 0.7275(18) 0.027(2) Uani 1 2 d S T P
H3 H 0.2035 0.2060 0.7275 0.032 Uiso 0.5 1 calc R U P
C2 C 0.5636(2) 0.3331(3) 0.2182(13) 0.0221(17) Uani 1 1 d . . .
C3 C 0.5193(2) 0.3730(3) 0.1812(11) 0.0196(16) Uani 1 1 d . . .
C4 C 0.2046(3) 0.3734(3) 0.3106(13) 0.0262(18) Uani 1 1 d . . .
C5 C 0.4418(2) 0.4501(3) 0.1028(12) 0.0184(16) Uani 1 1 d . . .
C6 C 0.3376(2) 0.4657(3) 0.1216(12) 0.0178(15) Uani 1 1 d . . .
C7 C 0.3156(3) 0.4763(3) 0.3357(12) 0.0224(17) Uani 1 1 d . . .
H4 H 0.3303 0.5030 0.4433 0.027 Uiso 1 1 calc R U .
C8 C 0.2505(3) 0.4074(3) 0.2354(12) 0.0216(16) Uani 1 1 d . . .
C9 C 0.4662(3) 0.4507(3) 0.3152(12) 0.0244(17) Uani 1 1 d . . .
H5 H 0.4565 0.4777 0.4337 0.029 Uiso 1 1 calc R U .
C10 C 0.4948(3) 0.3725(3) -0.0301(13) 0.0309(19) Uani 1 1 d . . .
H6 H 0.5052 0.3461 -0.1494 0.037 Uiso 1 1 calc R U .
C11 C 0.2718(3) 0.4474(3) 0.3908(12) 0.0251(17) Uani 1 1 d . . .
H7 H 0.2560 0.4549 0.5366 0.030 Uiso 1 1 calc R U .
C12 C 0.2731(3) 0.3978(3) 0.0226(12) 0.0277(18) Uani 1 1 d . . .
H8 H 0.2586 0.3710 -0.0852 0.033 Uiso 1 1 calc R U .
C13 C 0.3169(2) 0.4269(3) -0.0357(12) 0.0263(17) Uani 1 1 d . . .
H9 H 0.3325 0.4201 -0.1827 0.032 Uiso 1 1 calc R U .
C14 C 0.5049(3) 0.4116(3) 0.3534(13) 0.0277(18) Uani 1 1 d . . .
H10 H 0.5216 0.4113 0.5001 0.033 Uiso 1 1 calc R U .
C15 C 0.4554(3) 0.4097(3) -0.0699(13) 0.0296(18) Uani 1 1 d . . .
H11 H 0.4375 0.4081 -0.2135 0.036 Uiso 1 1 calc R U .

loop_
_atom_site_aniso_label
_atom_site_aniso_U_11
_atom_site_aniso_U_22
_atom_site_aniso_U_33
_atom_site_aniso_U_23
_atom_site_aniso_U_13
_atom_site_aniso_U_12
Eu1 0.0187(3) 0.0166(3) 0.0318(4) 0.000 0.0023(3) 0.000
S1 0.0118(9) 0.0214(9) 0.0276(10) 0.0023(8) -0.0010(8) -0.0016(7)
Na1 0.0304(16) 0.0278(15) 0.0283(17) 0.0035(13) 0.0108(14) 0.0030(13)
O1 0.029(4) 0.022(4) 0.033(4) 0.000 0.002(3) 0.000
O2 0.026(3) 0.026(3) 0.026(3) -0.007(2) 0.000(2) 0.008(2)
O3 0.025(3) 0.029(3) 0.024(3) 0.000(2) -0.003(2) 0.006(2)
O4 0.031(3) 0.027(3) 0.031(3) -0.001(2) 0.001(2) -0.013(2)
O5 0.023(3) 0.021(3) 0.043(3) -0.001(2) -0.002(2) -0.001(2)
O6 0.048(5) 0.039(4) 0.028(5) 0.000 -0.006(4) 0.000
O7 0.022(3) 0.043(3) 0.026(3) 0.013(2) 0.001(2) -0.003(2)
O8 0.037(3) 0.042(3) 0.032(3) -0.005(3) 0.017(3) -0.009(3)
C1 0.029(6) 0.015(5) 0.036(7) 0.000 0.012(6) 0.000
C2 0.017(4) 0.016(4) 0.033(5) 0.000(3) -0.004(4) -0.006(3)
C3 0.017(4) 0.017(4) 0.026(4) 0.004(3) -0.003(3) -0.002(3)
C4 0.023(4) 0.020(4) 0.036(5) 0.005(3) 0.001(4) 0.000(3)
C5 0.007(4) 0.021(4) 0.027(4) 0.004(3) 0.000(3) -0.002(3)
C6 0.014(4) 0.014(4) 0.025(4) 0.005(3) -0.002(3) -0.001(3)
C7 0.020(4) 0.024(4) 0.023(4) -0.004(3) -0.006(3) -0.003(3)
C8 0.023(4) 0.018(4) 0.023(4) 0.005(3) -0.003(3) -0.002(3)
C9 0.028(4) 0.024(4) 0.021(4) -0.006(3) -0.005(3) 0.003(3)
C10 0.028(4) 0.042(5) 0.024(4) -0.010(4) 0.000(3) 0.012(4)
C11 0.022(4) 0.034(4) 0.019(4) -0.003(3) 0.005(3) -0.002(3)
C12 0.032(5) 0.028(4) 0.023(4) -0.011(3) 0.000(4) -0.010(3)
C13 0.014(4) 0.039(4) 0.027(4) -0.007(3) 0.008(3) -0.005(3)
C14 0.031(4) 0.032(4) 0.021(4) -0.003(3) -0.008(4) 0.009(4)
C15 0.021(4) 0.047(5) 0.021(4) -0.009(4) -0.008(3) 0.005(4)

loop_
_atom_type_symbol
_atom_type_description
_atom_type_scat_dispersion_real
_atom_type_scat_dispersion_imag
_atom_type_scat_source
C C 0.0033 0.0016 'International Tables Vol C Tables 4.2.6.8 and 6.1.1.4'
O O 0.0106 0.0060 'International Tables Vol C Tables 4.2.6.8 and 6.1.1.4'
S S 0.1246 0.1234 'International Tables Vol C Tables 4.2.6.8 and 6.1.1.4'
Eu Eu -0.1578 3.6682 'International Tables Vol C Tables 4.2.6.8 and 6.1.1.4'
H H 0.0000 0.0000 'International Tables Vol C Tables 4.2.6.8 and 6.1.1.4'
Na Na 0.0362 0.0249 'International Tables Vol C Tables 4.2.6.8 and 6.1.1.4'

loop_
_geom_angle_atom_site_label_1
_geom_angle_atom_site_label_2
_geom_angle_atom_site_label_3
_geom_angle
_geom_angle_site_symmetry_1
_geom_angle_site_symmetry_3
O4 Eu1 O4 118.1(2) . 7_565
O4 Eu1 O6 76.50(15) . .
O4 Eu1 O6 76.50(15) 7_565 .
O4 Eu1 O1 73.78(14) . 1_554
O4 Eu1 O1 73.78(14) 7_565 1_554
O6 Eu1 O1 120.1(3) . 1_554
O4 Eu1 O2 153.87(16) . 4_455
O4 Eu1 O2 84.07(16) 7_565 4_455
O6 Eu1 O2 97.37(19) . 4_455
O1 Eu1 O2 129.02(16) 1_554 4_455
O4 Eu1 O2 84.07(16) . 6_556
O4 Eu1 O2 153.87(16) 7_565 6_556
O6 Eu1 O2 97.37(19) . 6_556
O1 Eu1 O2 129.02(16) 1_554 6_556
O2 Eu1 O2 71.4(2) 4_455 6_556
O4 Eu1 O3 143.18(16) . 4_455
O4 Eu1 O3 74.21(15) 7_565 4_455
O6 Eu1 O3 139.17(12) . 4_455
O1 Eu1 O3 77.66(17) 1_554 4_455
O2 Eu1 O3 52.03(15) 4_455 4_455
O2 Eu1 O3 96.58(15) 6_556 4_455
O4 Eu1 O3 74.21(15) . 6_556
O4 Eu1 O3 143.18(16) 7_565 6_556
O6 Eu1 O3 139.17(12) . 6_556
O1 Eu1 O3 77.66(17) 1_554 6_556
O2 Eu1 O3 96.58(15) 4_455 6_556
O2 Eu1 O3 52.03(15) 6_556 6_556
O3 Eu1 O3 77.4(2) 4_455 6_556
O4 Eu1 C2 160.08(18) . 4_455
O4 Eu1 C2 78.82(17) 7_565 4_455
O6 Eu1 C2 119.94(18) . 4_455
O1 Eu1 C2 103.58(19) 1_554 4_455
O2 Eu1 C2 25.96(17) 4_455 4_455
O2 Eu1 C2 82.67(16) 6_556 4_455
O3 Eu1 C2 26.10(17) 4_455 4_455
O3 Eu1 C2 85.91(16) 6_556 4_455
O4 Eu1 C2 78.82(17) . 6_556
O4 Eu1 C2 160.08(18) 7_565 6_556
O6 Eu1 C2 119.94(18) . 6_556
O1 Eu1 C2 103.58(19) 1_554 6_556
O2 Eu1 C2 82.67(16) 4_455 6_556
O2 Eu1 C2 25.96(17) 6_556 6_556
O3 Eu1 C2 85.91(16) 4_455 6_556
O3 Eu1 C2 26.10(17) 6_556 6_556
C2 Eu1 C2 82.8(2) 4_455 6_556
O4 Eu1 C1 85.96(15) . .
O4 Eu1 C1 85.96(15) 7_565 .
O6 Eu1 C1 19.1(3) . .
O1 Eu1 C1 139.2(3) 1_554 .
O2 Eu1 C1 81.86(19) 4_455 .
O2 Eu1 C1 81.86(19) 6_556 .
O3 Eu1 C1 130.71(15) 4_455 .
O3 Eu1 C1 130.71(15) 6_556 .
C2 Eu1 C1 106.7(2) 4_455 .
C2 Eu1 C1 106.7(2) 6_556 .
O4 Eu1 Na1 119.37(13) . 7_564
O4 Eu1 Na1 48.08(13) 7_565 7_564
O6 Eu1 Na1 124.08(12) . 7_564
O1 Eu1 Na1 45.91(7) 1_554 7_564
O2 Eu1 Na1 85.32(11) 4_455 7_564
O2 Eu1 Na1 134.97(12) 6_556 7_564
O3 Eu1 Na1 41.01(11) 4_455 7_564
O3 Eu1 Na1 95.16(11) 6_556 7_564
C2 Eu1 Na1 62.78(15) 4_455 7_564
C2 Eu1 Na1 115.81(15) 6_556 7_564
C1 Eu1 Na1 133.36(8) . 7_564
O7 S1 O5 119.8(3) . .
O7 S1 C6 108.3(3) . .
O5 S1 C6 108.1(3) . .
O7 S1 C5 107.9(3) . .
O5 S1 C5 106.6(3) . .
C6 S1 C5 105.1(3) . .
O8 Na1 O5 85.67(19) . 2_565
O8 Na1 O3 169.3(2) . 6_557
O5 Na1 O3 104.14(19) 2_565 6_557
O8 Na1 O2 85.82(19) . 6_556
O5 Na1 O2 94.66(19) 2_565 6_556
O3 Na1 O2 97.47(19) 6_557 6_556
O8 Na1 O1 92.0(2) . .
O5 Na1 O1 174.7(2) 2_565 .
O3 Na1 O1 78.6(2) 6_557 .
O2 Na1 O1 80.4(2) 6_556 .
O8 Na1 O4 99.7(2) . 1_556
O5 Na1 O4 118.39(19) 2_565 1_556
O3 Na1 O4 71.99(17) 6_557 1_556
O2 Na1 O4 146.71(18) 6_556 1_556
O1 Na1 O4 66.72(19) . 1_556
O8 Na1 Eu1 124.17(17) . 1_556
O5 Na1 Eu1 141.81(16) 2_565 1_556
O3 Na1 Eu1 45.14(12) 6_557 1_556
O2 Na1 Eu1 109.40(14) 6_556 1_556
O1 Na1 Eu1 42.94(16) . 1_556
O4 Na1 Eu1 41.19(10) 1_556 1_556
O8 Na1 Eu1 63.23(14) . .
O5 Na1 Eu1 117.40(15) 2_565 .
O3 Na1 Eu1 114.37(15) 6_557 .
O2 Na1 Eu1 35.53(12) 6_556 .
O1 Na1 Eu1 57.30(16) . .
O4 Na1 Eu1 119.47(13) 1_556 .
Eu1 Na1 Eu1 98.60(6) 1_556 .
C1 O1 Eu1 125.1(7) . 1_556
C1 O1 Na1 105.5(2) . .
Eu1 O1 Na1 91.15(17) 1_556 .
C1 O1 Na1 105.5(2) . 7_565
Eu1 O1 Na1 91.15(17) 1_556 7_565
Na1 O1 Na1 140.1(3) . 7_565
C2 O2 Na1 133.7(4) . 6_656
C2 O2 Eu1 95.7(4) . 6_656
Na1 O2 Eu1 110.04(19) 6_656 6_656
C2 O3 Na1 139.5(4) . 6_657
C2 O3 Eu1 91.1(4) . 6_656
Na1 O3 Eu1 93.85(17) 6_657 6_656
C4 O4 Eu1 125.5(4) . .
C4 O4 Na1 133.7(4) . 1_554
Eu1 O4 Na1 90.73(16) . 1_554
S1 O5 Na1 139.4(3) . 2_564
C1 O6 Eu1 122.5(7) . .
C4 O8 Na1 146.0(5) . .
O1 C1 O6 122.7(10) . .
O1 C1 Eu1 84.3(6) . .
O6 C1 Eu1 38.3(5) . .
O1 C1 H3 90.0 . .
O6 C1 H3 90.0 . .
Eu1 C1 H3 90.0 . .
O3 C2 O2 121.0(6) . .
O3 C2 C3 119.9(6) . .
O2 C2 C3 119.1(6) . .
O3 C2 Eu1 62.8(3) . 6_656
O2 C2 Eu1 58.3(3) . 6_656
C3 C2 Eu1 175.1(5) . 6_656
C14 C3 C10 120.0(6) . .
C14 C3 C2 120.4(6) . .
C10 C3 C2 119.6(6) . .
O8 C4 O4 125.7(7) . .
O8 C4 C8 118.2(7) . .
O4 C4 C8 116.1(6) . .
C9 C5 C15 120.5(6) . .
C9 C5 S1 119.8(5) . .
C15 C5 S1 119.6(5) . .
C13 C6 C7 121.3(6) . .
C13 C6 S1 118.7(5) . .
C7 C6 S1 120.0(5) . .
C11 C7 C6 118.8(6) . .
C11 C7 H4 120.6 . .
C6 C7 H4 120.6 . .
C12 C8 C11 119.1(6) . .
C12 C8 C4 121.8(6) . .
C11 C8 C4 119.0(6) . .
C5 C9 C14 119.1(6) . .
C5 C9 H5 120.5 . .
C14 C9 H5 120.5 . .
C15 C10 C3 120.5(7) . .
C15 C10 H6 119.7 . .
C3 C10 H6 119.7 . .
C7 C11 C8 120.9(6) . .
C7 C11 H7 119.5 . .
C8 C11 H7 119.6 . .
C8 C12 C13 120.6(6) . .
C8 C12 H8 119.7 . .
C13 C12 H8 119.7 . .
C6 C13 C12 119.3(6) . .
C6 C13 H9 120.4 . .
C12 C13 H9 120.4 . .
C3 C14 C9 120.6(7) . .
C3 C14 H10 119.7 . .
C9 C14 H10 119.7 . .
C10 C15 C5 119.2(7) . .
C10 C15 H11 120.4 . .
C5 C15 H11 120.4 . .

loop_
_geom_bond_atom_site_label_1
_geom_bond_atom_site_label_2
_geom_bond_distance
_geom_bond_site_symmetry_2
Eu1 O4 2.358(4) .
Eu1 O4 2.358(4) 7_565
Eu1 O6 2.383(7) .
Eu1 O1 2.439(7) 1_554
Eu1 O2 2.444(4) 4_455
Eu1 O2 2.444(4) 6_556
Eu1 O3 2.543(4) 4_455
Eu1 O3 2.543(4) 6_556
Eu1 C2 2.858(7) 4_455
Eu1 C2 2.858(7) 6_556
Eu1 C1 3.239(11) .
Eu1 Na1 3.580(3) 7_564
S1 O7 1.435(5) .
S1 O5 1.440(5) .
S1 C6 1.766(6) .
S1 C5 1.768(6) .
Na1 O8 2.276(5) .
Na1 O5 2.324(5) 2_565
Na1 O3 2.354(5) 6_557
Na1 O2 2.378(5) 6_556
Na1 O1 2.572(4) .
Na1 O4 2.664(6) 1_556
Na1 Eu1 3.580(3) 1_556
O1 C1 1.244(12) .
O1 Eu1 2.439(7) 1_556
O1 Na1 2.572(4) 7_565
O2 C2 1.257(8) .
O2 Na1 2.378(5) 6_656
O2 Eu1 2.444(4) 6_656
O3 C2 1.257(8) .
O3 Na1 2.354(5) 6_657
O3 Eu1 2.543(4) 6_656
O4 C4 1.286(8) .
O4 Na1 2.664(6) 1_554
O5 Na1 2.324(5) 2_564
O6 C1 1.259(11) .
O8 C4 1.232(8) .
C1 H3 1.0000 .
C2 C3 1.505(9) .
C2 Eu1 2.858(7) 6_656
C3 C14 1.374(9) .
C3 C10 1.374(9) .
C4 C8 1.510(10) .
C5 C9 1.377(9) .
C5 C15 1.395(9) .
C6 C13 1.376(9) .
C6 C7 1.379(9) .
C7 C11 1.376(9) .
C7 H4 0.9500 .
C8 C12 1.376(9) .
C8 C11 1.394(9) .
C9 C14 1.380(9) .
C9 H5 0.9500 .
C10 C15 1.369(9) .
C10 H6 0.9500 .
C11 H7 0.9500 .
C12 C13 1.383(9) .
C12 H8 0.9500 .
C13 H9 0.9500 .
C14 H10 0.9500 .
C15 H11 0.9500 .

loop_
_platon_squeeze_void_nr
_platon_squeeze_void_average_x
_platon_squeeze_void_average_y
_platon_squeeze_void_average_z
_platon_squeeze_void_volume
_platon_squeeze_void_count_electrons
_platon_squeeze_void_content
1 0.118 0.750 -0.012 193 19 ' '
2 0.382 0.250 -0.074 193 19 ' '
3 0.618 0.750 -0.055 193 19 ' '
4 0.882 0.250 -0.043 193 19 ' '
